data_4345430
loop_
_publ_author_name
'Schmidt, Anna-Corina'
'Hermsen, Marko'
'Rominger, Frank'
'Dehn, Richard'
'Teles, Joaquim Henrique'
'Sch\"afer, Ansgar'
'Trapp, Oliver'
'Schaub, Thomas'

_publ_section_title
;
 Synthesis of Mono- and Dinuclear Vanadium Complexes and Their Reactivity
 toward Dehydroperoxidation of Alkyl Hydroperoxides.
;
_journal_issue 3
_journal_name_full 'Inorganic chemistry'
_journal_page_first 1319
_journal_page_last 1332
_journal_paper_doi 10.1021/acs.inorgchem.6b02322
_journal_volume 56
_journal_year 2017
_chemical_formula_sum 'C44 H54 Cl0 N2 O7 V2'
_chemical_formula_weight 824.77
_chemical_name_common 10c
_space_group_crystal_system monoclinic
_space_group_IT_number 14
_space_group_name_Hall '-P 2ybc'
_space_group_name_H-M_alt 'P 1 21/c 1'
_symmetry_space_group_name_Hall '-P 2ybc'
_symmetry_space_group_name_H-M 'P 1 21/c 1'
_atom_sites_solution_hydrogens geom
_audit_creation_method SHELXL-2014/7
_cell_angle_alpha 90
_cell_angle_beta 100.6326(19)
_cell_angle_gamma 90
_cell_formula_units_Z 4
_cell_length_a 13.6995(8)
_cell_length_b 26.8723(19)
_cell_length_c 13.5350(8)
_cell_measurement_reflns_used 4172
_cell_measurement_temperature 200(2)
_cell_measurement_theta_max 22.12
_cell_measurement_theta_min 2.14
_cell_volume 4897.2(5)
_computing_cell_refinement 'Bruker SAINT'
_computing_data_collection 'Bruker APEX2'
_computing_data_reduction 'Bruker SAINT'
_computing_molecular_graphics 'Bruker SHELXTL'
_computing_publication_material 'Bruker SHELXTL'
_computing_structure_refinement 'SHELXL-2014/7 (Sheldrick, 2014)'
_computing_structure_solution 'SHELXS-97 (Sheldrick 2008)'
_diffrn_ambient_temperature 200(2)
_diffrn_measured_fraction_theta_full 0.982
_diffrn_measured_fraction_theta_max 0.982
_diffrn_measurement_device_type 'Bruker APEX area detector'
_diffrn_measurement_method '\f and \w scans'
_diffrn_radiation_type MoK\a
_diffrn_radiation_wavelength 0.71073
_diffrn_reflns_av_R_equivalents 0.0471
_diffrn_reflns_av_unetI/netI 0.0534
_diffrn_reflns_Laue_measured_fraction_full 0.982
_diffrn_reflns_Laue_measured_fraction_max 0.982
_diffrn_reflns_limit_h_max 14
_diffrn_reflns_limit_h_min -14
_diffrn_reflns_limit_k_max 28
_diffrn_reflns_limit_k_min -27
_diffrn_reflns_limit_l_max 14
_diffrn_reflns_limit_l_min -13
_diffrn_reflns_number 22137
_diffrn_reflns_point_group_measured_fraction_full 0.982
_diffrn_reflns_point_group_measured_fraction_max 0.982
_diffrn_reflns_theta_full 22.268
_diffrn_reflns_theta_max 22.268
_diffrn_reflns_theta_min 1.692
_diffrn_source 'sealed tube'
_exptl_absorpt_coefficient_mu 0.425
_exptl_absorpt_correction_T_max 0.9540
_exptl_absorpt_correction_T_min 0.8925
_exptl_absorpt_correction_type multi-scan
_exptl_absorpt_process_details
;
Sheldrick, G. M. (2008). <i>SADABS</i>. University of G\"ottingen, Germany.
;
_exptl_crystal_colour brown
_exptl_crystal_density_diffrn 1.119
_exptl_crystal_description hexahedron
_exptl_crystal_F_000 1736
_exptl_crystal_size_max 0.250
_exptl_crystal_size_mid 0.100
_exptl_crystal_size_min 0.100
_refine_diff_density_max 0.638
_refine_diff_density_min -0.333
_refine_diff_density_rms 0.061
_refine_ls_extinction_method none
_refine_ls_goodness_of_fit_ref 1.033
_refine_ls_hydrogen_treatment constr
_refine_ls_matrix_type full
_refine_ls_number_parameters 534
_refine_ls_number_reflns 6121
_refine_ls_number_restraints 852
_refine_ls_restrained_S_all 1.045
_refine_ls_R_factor_all 0.0937
_refine_ls_R_factor_gt 0.0657
_refine_ls_shift/su_max 0.001
_refine_ls_shift/su_mean 0.000
_refine_ls_structure_factor_coef Fsqd
_refine_ls_weighting_details 'w=1/[\s^2^(Fo^2^)+(0.0617P)^2^+12.8041P] where P=(Fo^2^+2Fc^2^)/3'
_refine_ls_weighting_scheme calc
_refine_ls_wR_factor_gt 0.1542
_refine_ls_wR_factor_ref 0.1730
_reflns_Friedel_coverage 0.000
_reflns_number_gt 4408
_reflns_number_total 6121
_reflns_threshold_expression 'I > 2\s(I)'
_cod_data_source_file ic6b02322_si_002.cif
_cod_data_source_block cos9_sq
_cod_database_code 4345430
_shelx_shelxl_version_number 2014/7
_shelx_space_group_comment
; 
The symmetry employed for this shelxl refinement is uniquely defined 
by the following loop, which should always be used as a source of 
symmetry information in preference to the above space-group names. 
They are only intended as comments. 
;
_shelx_estimated_absorpt_t_min 0.901
_shelx_estimated_absorpt_t_max 0.959

loop_
_space_group_symop_operation_xyz
'x, y, z'
'-x, y+1/2, -z+1/2'
'-x, -y, -z'
'x, -y-1/2, z-1/2'

loop_
_atom_site_label
_atom_site_type_symbol
_atom_site_fract_x
_atom_site_fract_y
_atom_site_fract_z
_atom_site_U_iso_or_equiv
_atom_site_adp_type
_atom_site_occupancy
_atom_site_site_symmetry_order
_atom_site_calc_flag
_atom_site_refinement_flags_posn
_atom_site_refinement_flags_adp
_atom_site_refinement_flags_occupancy
_atom_site_disorder_assembly
_atom_site_disorder_group
V1 V 0.84702(6) 0.44826(3) 0.56151(7) 0.0421(3) Uani 1 1 d . U . . .
V2 V 0.64769(7) 0.48359(4) 0.38531(7) 0.0447(3) Uani 1 1 d . U . . .
O1 O 0.8886(3) 0.51163(14) 0.5437(3) 0.0478(10) Uani 1 1 d . U . . .
O2 O 0.8723(3) 0.38135(14) 0.5414(3) 0.0546(11) Uani 1 1 d . U . . .
O3 O 0.8014(3) 0.45015(15) 0.6605(3) 0.0542(10) Uani 1 1 d . U . . .
O4 O 0.6385(3) 0.52711(14) 0.4861(3) 0.0560(11) Uani 1 1 d . U . . .
O5 O 0.5939(3) 0.42584(16) 0.3214(3) 0.0618(12) Uani 1 1 d . U . . .
O6 O 0.6878(3) 0.51604(15) 0.3039(3) 0.0596(11) Uani 1 1 d . U . . .
O7 O 0.7489(3) 0.45008(14) 0.4567(3) 0.0530(11) Uani 1 1 d . U . . .
C11 C 0.9498(4) 0.5433(2) 0.6024(4) 0.0449(13) Uani 1 1 d . U . . .
C12 C 1.0340(4) 0.5259(2) 0.6680(4) 0.0454(14) Uani 1 1 d . U . . .
C13 C 1.0995(4) 0.5601(2) 0.7232(4) 0.0481(14) Uani 1 1 d . U . . .
H13 H 1.1575 0.5481 0.7660 0.058 Uiso 1 1 calc R U . . .
C14 C 1.0826(4) 0.6104(2) 0.7175(5) 0.0510(15) Uani 1 1 d . U . . .
C15 C 0.9977(4) 0.6266(2) 0.6517(4) 0.0513(15) Uani 1 1 d . U . . .
H15 H 0.9848 0.6613 0.6456 0.062 Uiso 1 1 calc R U . . .
C16 C 0.9320(4) 0.5943(2) 0.5955(5) 0.0515(15) Uani 1 1 d . U . . .
H16 H 0.8748 0.6068 0.5521 0.062 Uiso 1 1 calc R U . . .
C17 C 1.0586(4) 0.4738(2) 0.6739(4) 0.0461(14) Uani 1 1 d . U . . .
H17 H 1.1226 0.4644 0.7090 0.055 Uiso 1 1 calc R U . . .
N17 N 0.9993(3) 0.43917(16) 0.6346(3) 0.0426(11) Uani 1 1 d . U . . .
C18 C 1.1562(5) 0.6474(2) 0.7756(5) 0.0600(16) Uani 1 1 d D U . . .
C181 C 1.2366(6) 0.6218(3) 0.8528(6) 0.098(3) Uani 1 1 d D U . . .
H18A H 1.2714 0.5971 0.8188 0.147 Uiso 1 1 calc R U . . .
H18B H 1.2841 0.6467 0.8854 0.147 Uiso 1 1 calc R U . . .
H18C H 1.2056 0.6051 0.9037 0.147 Uiso 1 1 calc R U . . .
C182 C 1.2107(6) 0.6728(3) 0.7010(6) 0.091(2) Uani 1 1 d D U . . .
H18D H 1.2450 0.6477 0.6674 0.137 Uiso 1 1 calc R U . . .
H18E H 1.1629 0.6907 0.6507 0.137 Uiso 1 1 calc R U . . .
H18F H 1.2594 0.6963 0.7368 0.137 Uiso 1 1 calc R U . . .
C183 C 1.1026(6) 0.6854(3) 0.8284(7) 0.101(3) Uani 1 1 d D U . . .
H18G H 1.0680 0.6685 0.8760 0.152 Uiso 1 1 calc R U . . .
H18H H 1.1508 0.7090 0.8648 0.152 Uiso 1 1 calc R U . . .
H18I H 1.0543 0.7034 0.7787 0.152 Uiso 1 1 calc R U . . .
C21 C 0.9567(4) 0.3588(2) 0.5862(4) 0.0470(14) Uani 1 1 d . U . . .
C22 C 1.0307(4) 0.3890(2) 0.6381(4) 0.0447(14) Uani 1 1 d . U . . .
C23 C 1.1226(4) 0.3690(2) 0.6826(4) 0.0498(15) Uani 1 1 d . U . . .
H23 H 1.1725 0.3903 0.7181 0.060 Uiso 1 1 calc R U . . .
C24 C 1.1416(4) 0.3186(2) 0.6757(5) 0.0538(15) Uani 1 1 d . U . . .
C25 C 1.0646(5) 0.2891(2) 0.6230(5) 0.0576(16) Uani 1 1 d . U . . .
H25 H 1.0758 0.2544 0.6175 0.069 Uiso 1 1 calc R U . . .
C26 C 0.9736(5) 0.3080(2) 0.5791(5) 0.0562(16) Uani 1 1 d . U . . .
H26 H 0.9232 0.2868 0.5446 0.067 Uiso 1 1 calc R U . . .
C28 C 1.2421(5) 0.2970(2) 0.7262(5) 0.0756(19) Uani 1 1 d D U . . .
C281 C 1.2722(14) 0.2508(5) 0.6790(13) 0.101(5) Uani 0.569(13) 1 d D U P A 1
H28A H 1.3369 0.2396 0.7158 0.152 Uiso 0.569(13) 1 calc R U P A 1
H28B H 1.2226 0.2247 0.6813 0.152 Uiso 0.569(13) 1 calc R U P A 1
H28C H 1.2769 0.2575 0.6089 0.152 Uiso 0.569(13) 1 calc R U P A 1
C282 C 1.3281(10) 0.3353(5) 0.7211(14) 0.094(5) Uani 0.569(13) 1 d D U P A 1
H28D H 1.3131 0.3669 0.7512 0.141 Uiso 0.569(13) 1 calc R U P A 1
H28E H 1.3909 0.3220 0.7583 0.141 Uiso 0.569(13) 1 calc R U P A 1
H28F H 1.3337 0.3407 0.6508 0.141 Uiso 0.569(13) 1 calc R U P A 1
C283 C 1.2452(10) 0.2898(6) 0.8395(9) 0.097(4) Uani 0.569(13) 1 d D U P A 1
H28G H 1.3139 0.2827 0.8741 0.117 Uiso 0.569(13) 1 calc R U P A 1
H28H H 1.2220 0.3203 0.8689 0.117 Uiso 0.569(13) 1 calc R U P A 1
C284 C 1.1776(19) 0.2464(9) 0.8520(18) 0.159(10) Uani 0.569(13) 1 d D U P A 1
H28I H 1.1781 0.2409 0.9237 0.238 Uiso 0.569(13) 1 calc R U P A 1
H28J H 1.1098 0.2539 0.8177 0.238 Uiso 0.569(13) 1 calc R U P A 1
H28K H 1.2013 0.2163 0.8228 0.238 Uiso 0.569(13) 1 calc R U P A 1
C285 C 1.2836(16) 0.2722(7) 0.6410(12) 0.083(5) Uani 0.431(13) 1 d D U P A 2
H28L H 1.2343 0.2490 0.6050 0.124 Uiso 0.431(13) 1 calc R U P A 2
H28M H 1.2988 0.2977 0.5944 0.124 Uiso 0.431(13) 1 calc R U P A 2
H28N H 1.3444 0.2540 0.6691 0.124 Uiso 0.431(13) 1 calc R U P A 2
C286 C 1.3131(14) 0.3333(7) 0.7857(17) 0.098(6) Uani 0.431(13) 1 d D U P A 2
H28O H 1.3278 0.3600 0.7414 0.147 Uiso 0.431(13) 1 calc R U P A 2
H28P H 1.2829 0.3475 0.8397 0.147 Uiso 0.431(13) 1 calc R U P A 2
H28Q H 1.3747 0.3161 0.8149 0.147 Uiso 0.431(13) 1 calc R U P A 2
C287 C 1.2176(15) 0.2548(6) 0.7934(14) 0.095(5) Uani 0.431(13) 1 d D U P A 2
H28R H 1.1748 0.2302 0.7516 0.114 Uiso 0.431(13) 1 calc R U P A 2
H28S H 1.2799 0.2378 0.8242 0.114 Uiso 0.431(13) 1 calc R U P A 2
C288 C 1.166(3) 0.2731(9) 0.876(2) 0.126(9) Uani 0.431(13) 1 d D U P A 2
H28T H 1.1514 0.2449 0.9166 0.189 Uiso 0.431(13) 1 calc R U P A 2
H28U H 1.2082 0.2970 0.9182 0.189 Uiso 0.431(13) 1 calc R U P A 2
H28V H 1.1031 0.2894 0.8455 0.189 Uiso 0.431(13) 1 calc R U P A 2
C41 C 0.5909(4) 0.5708(2) 0.4862(4) 0.0474(14) Uani 1 1 d . U . . .
C42 C 0.4984(4) 0.5775(2) 0.4263(4) 0.0493(14) Uani 1 1 d . U . . .
C43 C 0.4479(4) 0.6220(2) 0.4329(5) 0.0544(16) Uani 1 1 d . U . . .
H43 H 0.3834 0.6257 0.3935 0.065 Uiso 1 1 calc R U . . .
C44 C 0.4875(4) 0.6610(2) 0.4943(5) 0.0491(15) Uani 1 1 d . U . . .
C45 C 0.5823(4) 0.6533(2) 0.5524(4) 0.0495(15) Uani 1 1 d . U . . .
H45 H 0.6124 0.6794 0.5948 0.059 Uiso 1 1 calc R U . . .
C46 C 0.6330(4) 0.6094(2) 0.5498(5) 0.0526(15) Uani 1 1 d . U . . .
H46 H 0.6965 0.6051 0.5911 0.063 Uiso 1 1 calc R U . . .
C47 C 0.4480(5) 0.5381(2) 0.3587(5) 0.0564(16) Uani 1 1 d . U . . .
H47 H 0.3796 0.5419 0.3304 0.068 Uiso 1 1 calc R U . . .
N47 N 0.4930(4) 0.50005(19) 0.3379(4) 0.0547(13) Uani 1 1 d . U . . .
C48 C 0.4329(4) 0.7101(2) 0.4995(5) 0.0629(17) Uani 1 1 d D U . . .
C481 C 0.3240(5) 0.7070(3) 0.4535(7) 0.097(3) Uani 1 1 d D U . . .
H48A H 0.2928 0.6804 0.4865 0.146 Uiso 1 1 calc R U . . .
H48B H 0.2917 0.7388 0.4625 0.146 Uiso 1 1 calc R U . . .
H48C H 0.3166 0.6996 0.3815 0.146 Uiso 1 1 calc R U . . .
C482 C 0.4381(6) 0.7248(3) 0.6105(6) 0.092(2) Uani 1 1 d D U . . .
H48D H 0.5078 0.7274 0.6439 0.138 Uiso 1 1 calc R U . . .
H48E H 0.4053 0.7570 0.6139 0.138 Uiso 1 1 calc R U . . .
H48F H 0.4046 0.6995 0.6442 0.138 Uiso 1 1 calc R U . . .
C483 C 0.4829(6) 0.7509(3) 0.4497(7) 0.113(3) Uani 1 1 d D U . . .
H48G H 0.5535 0.7524 0.4804 0.169 Uiso 1 1 calc R U . . .
H48H H 0.4763 0.7438 0.3777 0.169 Uiso 1 1 calc R U . . .
H48I H 0.4514 0.7829 0.4587 0.169 Uiso 1 1 calc R U . . .
C51 C 0.5021(4) 0.4236(2) 0.2659(5) 0.0530(15) Uani 1 1 d . U . . .
C52 C 0.4404(4) 0.4632(2) 0.2731(4) 0.0470(14) Uani 1 1 d . U . . .
C53 C 0.3418(4) 0.4639(2) 0.2223(4) 0.0508(15) Uani 1 1 d . U . . .
H53 H 0.3002 0.4913 0.2306 0.061 Uiso 1 1 calc R U . . .
C54 C 0.3047(4) 0.4245(2) 0.1594(4) 0.0490(14) Uani 1 1 d . U . . .
C55 C 0.3707(4) 0.3852(2) 0.1525(5) 0.0552(16) Uani 1 1 d . U . . .
H55 H 0.3475 0.3577 0.1105 0.066 Uiso 1 1 calc R U . . .
C56 C 0.4671(5) 0.3845(2) 0.2034(5) 0.0609(17) Uani 1 1 d . U . . .
H56 H 0.5093 0.3573 0.1957 0.073 Uiso 1 1 calc R U . . .
C58 C 0.1987(4) 0.4232(2) 0.1004(5) 0.0638(17) Uani 1 1 d D U . . .
C581 C 0.1515(6) 0.3723(3) 0.1094(8) 0.131(4) Uani 1 1 d D U . . .
H58A H 0.1917 0.3465 0.0848 0.196 Uiso 1 1 calc R U . . .
H58B H 0.1484 0.3658 0.1800 0.196 Uiso 1 1 calc R U . . .
H58C H 0.0843 0.3719 0.0692 0.196 Uiso 1 1 calc R U . . .
C582 C 0.1317(6) 0.4596(3) 0.1399(8) 0.125(3) Uani 1 1 d D U . . .
H58D H 0.1360 0.4543 0.2122 0.188 Uiso 1 1 calc R U . . .
H58E H 0.1524 0.4936 0.1279 0.188 Uiso 1 1 calc R U . . .
H58F H 0.0630 0.4544 0.1053 0.188 Uiso 1 1 calc R U . . .
C583 C 0.1995(7) 0.4270(5) -0.0108(6) 0.137(4) Uani 1 1 d D U . . .
H58G H 0.2503 0.4045 -0.0294 0.165 Uiso 1 1 calc R U . . .
H58H H 0.1338 0.4176 -0.0502 0.165 Uiso 1 1 calc R U . . .
C584 C 0.2218(15) 0.4773(6) -0.0311(14) 0.297(11) Uani 1 1 d D U . . .
H58I H 0.2228 0.4811 -0.1029 0.445 Uiso 1 1 calc R U . . .
H58J H 0.1709 0.4992 -0.0125 0.445 Uiso 1 1 calc R U . . .
H58K H 0.2869 0.4862 0.0082 0.445 Uiso 1 1 calc R U . . .

loop_
_atom_site_aniso_label
_atom_site_aniso_U_11
_atom_site_aniso_U_22
_atom_site_aniso_U_33
_atom_site_aniso_U_23
_atom_site_aniso_U_13
_atom_site_aniso_U_12
V1 0.0315(5) 0.0406(6) 0.0500(6) -0.0001(5) -0.0032(5) 0.0029(4)
V2 0.0351(6) 0.0472(6) 0.0479(6) 0.0030(5) -0.0021(5) 0.0066(4)
O1 0.044(2) 0.042(2) 0.053(2) 0.0018(18) -0.0039(18) -0.0019(17)
O2 0.044(2) 0.042(2) 0.071(3) -0.0013(19) -0.006(2) 0.0050(17)
O3 0.046(2) 0.058(3) 0.058(2) 0.002(2) 0.0086(19) 0.0032(19)
O4 0.069(3) 0.046(2) 0.052(2) 0.0027(18) 0.005(2) 0.0162(19)
O5 0.049(2) 0.064(3) 0.063(3) -0.001(2) -0.014(2) -0.003(2)
O6 0.059(3) 0.062(3) 0.058(3) 0.004(2) 0.012(2) -0.001(2)
O7 0.041(2) 0.044(2) 0.064(3) -0.0084(19) -0.0152(19) 0.0115(18)
C11 0.040(3) 0.044(3) 0.051(3) -0.007(2) 0.009(2) -0.003(2)
C12 0.040(3) 0.040(3) 0.057(3) -0.005(2) 0.009(3) -0.001(2)
C13 0.045(3) 0.044(3) 0.053(4) -0.006(3) 0.005(3) -0.003(2)
C14 0.052(3) 0.039(3) 0.063(4) -0.007(3) 0.015(3) -0.008(2)
C15 0.056(3) 0.037(3) 0.062(4) -0.002(3) 0.015(3) -0.003(3)
C16 0.047(3) 0.046(3) 0.060(4) 0.003(3) 0.006(3) 0.001(2)
C17 0.035(3) 0.049(3) 0.051(4) -0.004(3) -0.002(3) 0.001(2)
N17 0.039(2) 0.040(2) 0.047(3) 0.000(2) 0.004(2) 0.0033(19)
C18 0.064(4) 0.046(3) 0.069(4) -0.013(3) 0.010(3) -0.014(3)
C181 0.097(5) 0.080(5) 0.103(6) -0.023(4) -0.018(4) -0.015(4)
C182 0.098(6) 0.077(5) 0.102(5) -0.021(4) 0.028(4) -0.039(4)
C183 0.080(5) 0.084(5) 0.142(7) -0.060(5) 0.024(5) -0.020(4)
C21 0.046(3) 0.041(3) 0.052(4) 0.000(2) 0.004(3) 0.006(2)
C22 0.046(3) 0.036(3) 0.050(3) 0.003(2) 0.003(3) 0.010(2)
C23 0.046(3) 0.045(3) 0.054(4) 0.004(3) -0.001(3) 0.012(2)
C24 0.057(3) 0.042(3) 0.061(4) 0.005(3) 0.004(3) 0.019(2)
C25 0.067(4) 0.039(3) 0.066(4) 0.005(3) 0.008(3) 0.016(3)
C26 0.057(3) 0.042(3) 0.066(4) -0.002(3) 0.000(3) 0.004(3)
C28 0.068(4) 0.067(4) 0.086(4) 0.012(3) -0.003(3) 0.036(3)
C281 0.090(10) 0.080(8) 0.122(11) -0.001(7) -0.009(8) 0.046(7)
C282 0.059(6) 0.096(8) 0.119(12) 0.018(8) -0.002(7) 0.029(5)
C283 0.072(8) 0.123(11) 0.089(7) 0.021(6) -0.008(6) 0.028(7)
C284 0.131(16) 0.175(17) 0.154(18) 0.083(14) -0.013(12) -0.011(15)
C285 0.068(10) 0.073(11) 0.104(10) 0.010(8) 0.006(7) 0.031(9)
C286 0.077(9) 0.092(9) 0.111(13) -0.001(9) -0.020(9) 0.033(7)
C287 0.102(11) 0.082(9) 0.095(9) 0.021(7) 0.001(8) 0.030(7)
C288 0.17(2) 0.109(17) 0.098(12) 0.038(12) 0.035(13) 0.053(16)
C41 0.056(3) 0.038(3) 0.050(3) 0.007(2) 0.014(3) 0.006(2)
C42 0.056(3) 0.040(3) 0.050(3) 0.000(2) 0.006(3) -0.003(2)
C43 0.043(3) 0.044(3) 0.070(4) -0.004(3) -0.007(3) -0.003(2)
C44 0.043(3) 0.037(3) 0.064(4) -0.006(3) 0.001(3) -0.004(2)
C45 0.044(3) 0.041(3) 0.060(4) -0.009(3) 0.001(3) -0.004(2)
C46 0.045(3) 0.055(3) 0.055(4) -0.001(3) 0.002(3) 0.004(3)
C47 0.058(4) 0.051(3) 0.060(4) 0.003(3) 0.009(3) 0.005(3)
N47 0.055(3) 0.053(3) 0.054(3) 0.000(2) 0.004(2) 0.003(2)
C48 0.053(3) 0.037(3) 0.094(5) -0.010(3) 0.001(3) 0.005(3)
C481 0.064(4) 0.079(5) 0.138(7) -0.024(5) -0.010(4) 0.019(4)
C482 0.078(5) 0.084(5) 0.112(5) -0.023(4) 0.011(4) 0.017(4)
C483 0.117(6) 0.048(4) 0.182(8) 0.017(5) 0.052(6) 0.017(4)
C51 0.048(3) 0.052(3) 0.054(4) -0.001(3) -0.001(3) -0.006(2)
C52 0.053(3) 0.048(3) 0.037(3) -0.004(2) 0.000(2) -0.017(2)
C53 0.052(3) 0.048(3) 0.051(4) -0.005(3) 0.005(3) -0.006(3)
C54 0.044(3) 0.048(3) 0.050(3) -0.007(3) -0.004(3) -0.005(2)
C55 0.054(3) 0.051(3) 0.053(4) -0.008(3) -0.008(3) -0.003(3)
C56 0.056(3) 0.055(4) 0.064(4) -0.009(3) -0.009(3) 0.001(3)
C58 0.044(3) 0.061(4) 0.075(4) -0.012(3) -0.017(3) -0.001(3)
C581 0.076(6) 0.094(6) 0.204(10) -0.003(6) -0.021(6) -0.024(4)
C582 0.065(5) 0.140(7) 0.159(8) -0.046(6) -0.011(5) 0.015(5)
C583 0.082(6) 0.208(11) 0.106(5) 0.014(6) -0.026(5) -0.013(7)
C584 0.34(3) 0.257(14) 0.258(17) 0.089(12) -0.031(16) -0.086(14)

loop_
_atom_type_symbol
_atom_type_description
_atom_type_scat_dispersion_real
_atom_type_scat_dispersion_imag
_atom_type_scat_source
C C 0.0033 0.0016 'International Tables Vol C Tables 4.2.6.8 and 6.1.1.4'
H H 0.0000 0.0000 'International Tables Vol C Tables 4.2.6.8 and 6.1.1.4'
N N 0.0061 0.0033 'International Tables Vol C Tables 4.2.6.8 and 6.1.1.4'
O O 0.0106 0.0060 'International Tables Vol C Tables 4.2.6.8 and 6.1.1.4'
Cl Cl 0.1484 0.1585 'International Tables Vol C Tables 4.2.6.8 and 6.1.1.4'
V V 0.3005 0.5294 'International Tables Vol C Tables 4.2.6.8 and 6.1.1.4'

loop_
_geom_angle_atom_site_label_1
_geom_angle_atom_site_label_2
_geom_angle_atom_site_label_3
_geom_angle
O3 V1 O7 108.6(2)
O3 V1 O1 105.3(2)
O7 V1 O1 94.46(17)
O3 V1 O2 105.6(2)
O7 V1 O2 92.52(17)
O1 V1 O2 144.19(18)
O3 V1 N17 96.65(18)
O7 V1 N17 154.45(19)
O1 V1 N17 82.35(17)
O2 V1 N17 76.50(17)
O6 V2 O7 108.7(2)
O6 V2 O4 104.4(2)
O7 V2 O4 94.15(17)
O6 V2 O5 107.1(2)
O7 V2 O5 91.86(18)
O4 V2 O5 144.0(2)
O6 V2 N47 97.4(2)
O7 V2 N47 153.4(2)
O4 V2 N47 83.73(19)
O5 V2 N47 75.43(19)
C11 O1 V1 133.4(4)
C21 O2 V1 122.5(3)
C41 O4 V2 131.5(4)
C51 O5 V2 123.1(4)
V1 O7 V2 148.3(2)
O1 C11 C16 120.0(5)
O1 C11 C12 121.0(5)
C16 C11 C12 119.0(5)
C11 C12 C13 119.4(5)
C11 C12 C17 121.1(5)
C13 C12 C17 119.3(5)
C14 C13 C12 122.2(6)
C14 C13 H13 118.9
C12 C13 H13 118.9
C13 C14 C15 117.0(5)
C13 C14 C18 121.6(6)
C15 C14 C18 121.3(5)
C16 C15 C14 122.6(6)
C16 C15 H15 118.7
C14 C15 H15 118.7
C15 C16 C11 119.8(6)
C15 C16 H16 120.1
C11 C16 H16 120.1
N17 C17 C12 123.9(5)
N17 C17 H17 118.1
C12 C17 H17 118.1
C17 N17 C22 120.8(5)
C17 N17 V1 126.4(4)
C22 N17 V1 112.8(3)
C183 C18 C182 110.5(6)
C183 C18 C14 110.6(5)
C182 C18 C14 108.0(5)
C183 C18 C181 109.3(6)
C182 C18 C181 105.9(6)
C14 C18 C181 112.4(5)
C18 C181 H18A 109.5
C18 C181 H18B 109.5
H18A C181 H18B 109.5
C18 C181 H18C 109.5
H18A C181 H18C 109.5
H18B C181 H18C 109.5
C18 C182 H18D 109.5
C18 C182 H18E 109.5
H18D C182 H18E 109.5
C18 C182 H18F 109.5
H18D C182 H18F 109.5
H18E C182 H18F 109.5
C18 C183 H18G 109.5
C18 C183 H18H 109.5
H18G C183 H18H 109.5
C18 C183 H18I 109.5
H18G C183 H18I 109.5
H18H C183 H18I 109.5
O2 C21 C22 116.8(5)
O2 C21 C26 123.5(5)
C22 C21 C26 119.7(5)
C21 C22 C23 120.6(5)
C21 C22 N17 110.7(5)
C23 C22 N17 128.7(5)
C24 C23 C22 120.8(6)
C24 C23 H23 119.6
C22 C23 H23 119.6
C23 C24 C25 116.9(5)
C23 C24 C28 120.3(6)
C25 C24 C28 122.8(5)
C26 C25 C24 123.1(6)
C26 C25 H25 118.5
C24 C25 H25 118.5
C25 C26 C21 118.9(6)
C25 C26 H26 120.6
C21 C26 H26 120.6
C286 C28 C287 110.7(11)
C286 C28 C285 113.2(12)
C287 C28 C285 106.2(10)
C281 C28 C24 114.9(8)
C286 C28 C24 115.6(9)
C287 C28 C24 105.6(9)
C285 C28 C24 104.9(9)
C281 C28 C283 111.3(9)
C24 C28 C283 110.4(7)
C281 C28 C282 104.9(10)
C24 C28 C282 110.5(7)
C283 C28 C282 104.0(9)
C28 C281 H28A 109.5
C28 C281 H28B 109.5
H28A C281 H28B 109.5
C28 C281 H28C 109.5
H28A C281 H28C 109.5
H28B C281 H28C 109.5
C28 C282 H28D 109.5
C28 C282 H28E 109.5
H28D C282 H28E 109.5
C28 C282 H28F 109.5
H28D C282 H28F 109.5
H28E C282 H28F 109.5
C284 C283 C28 107.7(13)
C284 C283 H28G 110.2
C28 C283 H28G 110.2
C284 C283 H28H 110.2
C28 C283 H28H 110.2
H28G C283 H28H 108.5
C283 C284 H28I 109.5
C283 C284 H28J 109.5
H28I C284 H28J 109.5
C283 C284 H28K 109.5
H28I C284 H28K 109.5
H28J C284 H28K 109.5
C28 C285 H28L 109.5
C28 C285 H28M 109.5
H28L C285 H28M 109.5
C28 C285 H28N 109.5
H28L C285 H28N 109.5
H28M C285 H28N 109.5
C28 C286 H28O 109.5
C28 C286 H28P 109.5
H28O C286 H28P 109.5
C28 C286 H28Q 109.5
H28O C286 H28Q 109.5
H28P C286 H28Q 109.5
C288 C287 C28 112.5(14)
C288 C287 H28R 109.1
C28 C287 H28R 109.1
C288 C287 H28S 109.1
C28 C287 H28S 109.1
H28R C287 H28S 107.8
C287 C288 H28T 109.5
C287 C288 H28U 109.5
H28T C288 H28U 109.5
C287 C288 H28V 109.5
H28T C288 H28V 109.5
H28U C288 H28V 109.5
O4 C41 C42 120.5(5)
O4 C41 C46 120.1(5)
C42 C41 C46 119.4(5)
C41 C42 C43 119.1(5)
C41 C42 C47 122.6(5)
C43 C42 C47 118.2(5)
C44 C43 C42 123.0(6)
C44 C43 H43 118.5
C42 C43 H43 118.5
C43 C44 C45 116.4(5)
C43 C44 C48 122.8(5)
C45 C44 C48 120.8(5)
C46 C45 C44 122.0(5)
C46 C45 H45 119.0
C44 C45 H45 119.0
C45 C46 C41 120.0(5)
C45 C46 H46 120.0
C41 C46 H46 120.0
N47 C47 C42 122.0(6)
N47 C47 H47 119.0
C42 C47 H47 119.0
C47 N47 C52 119.5(5)
C47 N47 V2 126.9(4)
C52 N47 V2 113.5(4)
C481 C48 C483 110.5(6)
C481 C48 C44 112.9(5)
C483 C48 C44 109.9(5)
C481 C48 C482 106.3(6)
C483 C48 C482 107.7(6)
C44 C48 C482 109.4(5)
C48 C481 H48A 109.5
C48 C481 H48B 109.5
H48A C481 H48B 109.5
C48 C481 H48C 109.5
H48A C481 H48C 109.5
H48B C481 H48C 109.5
C48 C482 H48D 109.5
C48 C482 H48E 109.5
H48D C482 H48E 109.5
C48 C482 H48F 109.5
H48D C482 H48F 109.5
H48E C482 H48F 109.5
C48 C483 H48G 109.5
C48 C483 H48H 109.5
H48G C483 H48H 109.5
C48 C483 H48I 109.5
H48G C483 H48I 109.5
H48H C483 H48I 109.5
O5 C51 C52 116.9(5)
O5 C51 C56 124.1(6)
C52 C51 C56 119.0(6)
C51 C52 C53 121.9(5)
C51 C52 N47 109.5(5)
C53 C52 N47 128.6(6)
C54 C53 C52 120.0(6)
C54 C53 H53 120.0
C52 C53 H53 120.0
C53 C54 C55 116.4(5)
C53 C54 C58 122.8(5)
C55 C54 C58 120.8(5)
C56 C55 C54 123.2(6)
C56 C55 H55 118.4
C54 C55 H55 118.4
C55 C56 C51 119.5(6)
C55 C56 H56 120.3
C51 C56 H56 120.3
C582 C58 C583 115.2(7)
C582 C58 C54 112.6(5)
C583 C58 C54 109.9(6)
C582 C58 C581 105.0(7)
C583 C58 C581 102.8(7)
C54 C58 C581 110.8(6)
C58 C581 H58A 109.5
C58 C581 H58B 109.5
H58A C581 H58B 109.5
C58 C581 H58C 109.5
H58A C581 H58C 109.5
H58B C581 H58C 109.5
C58 C582 H58D 109.5
C58 C582 H58E 109.5
H58D C582 H58E 109.5
C58 C582 H58F 109.5
H58D C582 H58F 109.5
H58E C582 H58F 109.5
C584 C583 C58 107.4(11)
C584 C583 H58G 110.2
C58 C583 H58G 110.2
C584 C583 H58H 110.2
C58 C583 H58H 110.2
H58G C583 H58H 108.5
C583 C584 H58I 109.5
C583 C584 H58J 109.5
H58I C584 H58J 109.5
C583 C584 H58K 109.5
H58I C584 H58K 109.5
H58J C584 H58K 109.5

loop_
_geom_bond_atom_site_label_1
_geom_bond_atom_site_label_2
_geom_bond_distance
V1 O3 1.581(4)
V1 O7 1.765(4)
V1 O1 1.826(4)
V1 O2 1.861(4)
V1 N17 2.152(4)
V2 O6 1.582(4)
V2 O7 1.782(3)
V2 O4 1.819(4)
V2 O5 1.861(4)
V2 N47 2.144(5)
O1 C11 1.346(6)
O2 C21 1.347(6)
O4 C41 1.342(6)
O5 C51 1.343(7)
C11 C16 1.394(8)
C11 C12 1.400(8)
C12 C13 1.401(7)
C12 C17 1.439(8)
C13 C14 1.371(8)
C13 H13 0.9500
C14 C15 1.398(8)
C14 C18 1.526(8)
C15 C16 1.374(8)
C15 H15 0.9500
C16 H16 0.9500
C17 N17 1.284(7)
C17 H17 0.9500
N17 C22 1.413(7)
C18 C183 1.512(8)
C18 C182 1.524(8)
C18 C181 1.536(8)
C181 H18A 0.9800
C181 H18B 0.9800
C181 H18C 0.9800
C182 H18D 0.9800
C182 H18E 0.9800
C182 H18F 0.9800
C183 H18G 0.9800
C183 H18H 0.9800
C183 H18I 0.9800
C21 C22 1.385(8)
C21 C26 1.389(8)
C22 C23 1.398(7)
C23 C24 1.386(8)
C23 H23 0.9500
C24 C25 1.405(8)
C24 C28 1.533(8)
C25 C26 1.375(8)
C25 H25 0.9500
C26 H26 0.9500
C28 C281 1.489(11)
C28 C286 1.502(12)
C28 C287 1.529(12)
C28 C285 1.529(12)
C28 C283 1.538(11)
C28 C282 1.574(11)
C281 H28A 0.9800
C281 H28B 0.9800
C281 H28C 0.9800
C282 H28D 0.9800
C282 H28E 0.9800
C282 H28F 0.9800
C283 C284 1.518(17)
C283 H28G 0.9900
C283 H28H 0.9900
C284 H28I 0.9800
C284 H28J 0.9800
C284 H28K 0.9800
C285 H28L 0.9800
C285 H28M 0.9800
C285 H28N 0.9800
C286 H28O 0.9800
C286 H28P 0.9800
C286 H28Q 0.9800
C287 C288 1.512(17)
C287 H28R 0.9900
C287 H28S 0.9900
C288 H28T 0.9800
C288 H28U 0.9800
C288 H28V 0.9800
C41 C42 1.384(8)
C41 C46 1.403(8)
C42 C43 1.392(8)
C42 C47 1.483(8)
C43 C44 1.384(8)
C43 H43 0.9500
C44 C45 1.404(8)
C44 C48 1.525(8)
C45 C46 1.374(8)
C45 H45 0.9500
C46 H46 0.9500
C47 N47 1.253(7)
C47 H47 0.9500
N47 C52 1.427(7)
C48 C481 1.509(8)
C48 C483 1.516(8)
C48 C482 1.543(8)
C481 H48A 0.9800
C481 H48B 0.9800
C481 H48C 0.9800
C482 H48D 0.9800
C482 H48E 0.9800
C482 H48F 0.9800
C483 H48G 0.9800
C483 H48H 0.9800
C483 H48I 0.9800
C51 C52 1.372(8)
C51 C56 1.379(8)
C52 C53 1.398(8)
C53 C54 1.396(8)
C53 H53 0.9500
C54 C55 1.405(8)
C54 C58 1.522(8)
C55 C56 1.372(8)
C55 H55 0.9500
C56 H56 0.9500
C58 C582 1.506(8)
C58 C583 1.511(9)
C58 C581 1.527(8)
C581 H58A 0.9800
C581 H58B 0.9800
C581 H58C 0.9800
C582 H58D 0.9800
C582 H58E 0.9800
C582 H58F 0.9800
C583 C584 1.422(14)
C583 H58G 0.9900
C583 H58H 0.9900
C584 H58I 0.9800
C584 H58J 0.9800
C584 H58K 0.9800

loop_
_geom_torsion_atom_site_label_1
_geom_torsion_atom_site_label_2
_geom_torsion_atom_site_label_3
_geom_torsion_atom_site_label_4
_geom_torsion
O3 V1 O1 C11 55.1(5)
O7 V1 O1 C11 165.8(5)
O2 V1 O1 C11 -93.7(5)
N17 V1 O1 C11 -39.7(5)
O3 V1 O2 C21 -85.0(4)
O7 V1 O2 C21 164.9(4)
O1 V1 O2 C21 63.7(5)
N17 V1 O2 C21 8.2(4)
O6 V2 O4 C41 55.1(5)
O7 V2 O4 C41 165.6(5)
O5 V2 O4 C41 -95.5(6)
N47 V2 O4 C41 -41.0(5)
O6 V2 O5 C51 -81.7(5)
O7 V2 O5 C51 168.1(5)
O4 V2 O5 C51 68.4(6)
N47 V2 O5 C51 11.8(4)
O3 V1 O7 V2 64.1(5)
O1 V1 O7 V2 -43.7(5)
O2 V1 O7 V2 171.5(5)
N17 V1 O7 V2 -125.3(5)
O6 V2 O7 V1 89.0(5)
O4 V2 O7 V1 -17.8(5)
O5 V2 O7 V1 -162.2(5)
N47 V2 O7 V1 -102.1(6)
V1 O1 C11 C16 -147.2(5)
V1 O1 C11 C12 35.4(8)
O1 C11 C12 C13 175.9(5)
C16 C11 C12 C13 -1.6(8)
O1 C11 C12 C17 0.9(8)
C16 C11 C12 C17 -176.5(5)
C11 C12 C13 C14 2.0(9)
C17 C12 C13 C14 177.0(6)
C12 C13 C14 C15 -1.6(9)
C12 C13 C14 C18 -178.1(5)
C13 C14 C15 C16 0.9(9)
C18 C14 C15 C16 177.4(6)
C14 C15 C16 C11 -0.6(9)
O1 C11 C16 C15 -176.6(5)
C12 C11 C16 C15 0.9(9)
C11 C12 C17 N17 -12.3(9)
C13 C12 C17 N17 172.7(5)
C12 C17 N17 C22 176.2(5)
C12 C17 N17 V1 -5.2(8)
C13 C14 C18 C183 -133.3(7)
C15 C14 C18 C183 50.4(8)
C13 C14 C18 C182 105.7(7)
C15 C14 C18 C182 -70.7(7)
C13 C14 C18 C181 -10.8(9)
C15 C14 C18 C181 172.9(6)
V1 O2 C21 C22 -8.3(7)
V1 O2 C21 C26 174.3(5)
O2 C21 C22 C23 -176.8(5)
C26 C21 C22 C23 0.7(9)
O2 C21 C22 N17 1.3(7)
C26 C21 C22 N17 178.8(5)
C17 N17 C22 C21 -176.6(5)
V1 N17 C22 C21 4.7(6)
C17 N17 C22 C23 1.4(9)
V1 N17 C22 C23 -177.4(5)
C21 C22 C23 C24 0.1(9)
N17 C22 C23 C24 -177.7(6)
C22 C23 C24 C25 -0.5(9)
C22 C23 C24 C28 -179.1(6)
C23 C24 C25 C26 0.2(10)
C28 C24 C25 C26 178.8(6)
C24 C25 C26 C21 0.5(10)
O2 C21 C26 C25 176.4(6)
C22 C21 C26 C25 -0.9(9)
C23 C24 C28 C281 -153.8(10)
C25 C24 C28 C281 27.7(13)
C23 C24 C28 C286 2.9(14)
C25 C24 C28 C286 -175.6(12)
C23 C24 C28 C287 125.6(9)
C25 C24 C28 C287 -52.9(10)
C23 C24 C28 C285 -122.5(10)
C25 C24 C28 C285 59.0(11)
C23 C24 C28 C283 79.4(10)
C25 C24 C28 C283 -99.2(9)
C23 C24 C28 C282 -35.2(11)
C25 C24 C28 C282 146.3(9)
C281 C28 C283 C284 -57.2(18)
C24 C28 C283 C284 71.6(16)
C282 C28 C283 C284 -169.7(15)
C286 C28 C287 C288 63(2)
C285 C28 C287 C288 -174(2)
C24 C28 C287 C288 -63(2)
V2 O4 C41 C42 38.0(8)
V2 O4 C41 C46 -144.3(5)
O4 C41 C42 C43 175.8(5)
C46 C41 C42 C43 -1.9(9)
O4 C41 C42 C47 -1.0(9)
C46 C41 C42 C47 -178.7(6)
C41 C42 C43 C44 2.4(10)
C47 C42 C43 C44 179.4(6)
C42 C43 C44 C45 -1.0(9)
C42 C43 C44 C48 178.6(6)
C43 C44 C45 C46 -0.9(9)
C48 C44 C45 C46 179.5(6)
C44 C45 C46 C41 1.3(9)
O4 C41 C46 C45 -177.6(5)
C42 C41 C46 C45 0.1(9)
C41 C42 C47 N47 -13.2(9)
C43 C42 C47 N47 169.9(6)
C42 C47 N47 C52 179.4(5)
C42 C47 N47 V2 -3.0(9)
C43 C44 C48 C481 15.0(9)
C45 C44 C48 C481 -165.5(6)
C43 C44 C48 C483 -108.9(7)
C45 C44 C48 C483 70.7(8)
C43 C44 C48 C482 133.1(7)
C45 C44 C48 C482 -47.3(8)
V2 O5 C51 C52 -12.4(8)
V2 O5 C51 C56 167.7(5)
O5 C51 C52 C53 -177.1(5)
C56 C51 C52 C53 2.8(9)
O5 C51 C52 N47 2.7(8)
C56 C51 C52 N47 -177.4(5)
C47 N47 C52 C51 -176.2(6)
V2 N47 C52 C51 5.9(6)
C47 N47 C52 C53 3.6(9)
V2 N47 C52 C53 -174.3(5)
C51 C52 C53 C54 -2.2(9)
N47 C52 C53 C54 178.0(6)
C52 C53 C54 C55 0.9(9)
C52 C53 C54 C58 -178.9(6)
C53 C54 C55 C56 -0.3(9)
C58 C54 C55 C56 179.6(6)
C54 C55 C56 C51 0.9(10)
O5 C51 C56 C55 177.8(6)
C52 C51 C56 C55 -2.1(10)
C53 C54 C58 C582 -17.4(9)
C55 C54 C58 C582 162.8(7)
C53 C54 C58 C583 112.5(8)
C55 C54 C58 C583 -67.3(9)
C53 C54 C58 C581 -134.6(7)
C55 C54 C58 C581 45.6(9)
C582 C58 C583 C584 53.9(13)
C54 C58 C583 C584 -74.5(12)
C581 C58 C583 C584 167.5(11)
